data_4106768
loop_
_publ_author_name
'John A. S. Roberts'
'James A. Franz'
'Edwin F. van der Eide'
'Eric D. Walter'
'Jeffrey L. Petersen'
'Daniel L. DuBois'
'R. Morris Bullock'

_publ_section_title
;
 Comproportionation of Cationic and Anionic Tungsten Complexes Having an
 N-Heterocyclic Carbene Ligand To Give the Isolable 17-Electron Tungsten
 Radical CpW(CO)2(IMes).
;
_journal_name_full 'Journal of the American Chemical Society'
_journal_page_first 14593
_journal_page_last 14603
_journal_paper_doi 10.1021/ja202754e
_journal_volume 133
_journal_year 2011
_chemical_formula_sum 'C28 H29 N2 O2 W'
_chemical_formula_weight 609.38
_chemical_name_systematic
; 
 ? 
;
_space_group_IT_number 2
_symmetry_cell_setting triclinic
_symmetry_space_group_name_Hall '-P 1'
_symmetry_space_group_name_H-M 'P -1'
_atom_sites_solution_hydrogens geom
_atom_sites_solution_primary direct
_atom_sites_solution_secondary difmap
_audit_creation_method SHELXL-97
_cell_angle_alpha 77.913(1)
_cell_angle_beta 81.191(1)
_cell_angle_gamma 86.769(1)
_cell_formula_units_Z 4
_cell_length_a 8.4766(5)
_cell_length_b 16.4875(11)
_cell_length_c 18.8928(13)
_cell_measurement_reflns_used 6542
_cell_measurement_temperature 293(2)
_cell_measurement_theta_max 27.56
_cell_measurement_theta_min 2.32
_cell_volume 2550.6(3)
_computing_structure_refinement 'SHELXL-97 (Sheldrick, 1997)'
_computing_structure_solution 'SHELXS-97 (Sheldrick, 1990)'
_diffrn_ambient_temperature 293(2)
_diffrn_measured_fraction_theta_full 0.961
_diffrn_measured_fraction_theta_max 0.961
_diffrn_radiation_monochromator graphite
_diffrn_radiation_source 'fine-focus sealed tube'
_diffrn_radiation_type MoK\a
_diffrn_radiation_wavelength 0.71073
_diffrn_reflns_av_R_equivalents 0.0227
_diffrn_reflns_av_sigmaI/netI 0.0376
_diffrn_reflns_limit_h_max 9
_diffrn_reflns_limit_h_min -11
_diffrn_reflns_limit_k_max 21
_diffrn_reflns_limit_k_min -20
_diffrn_reflns_limit_l_max 24
_diffrn_reflns_limit_l_min -24
_diffrn_reflns_number 17782
_diffrn_reflns_theta_full 27.61
_diffrn_reflns_theta_max 27.61
_diffrn_reflns_theta_min 1.26
_diffrn_standards_decay_% none
_exptl_absorpt_coefficient_mu 4.555
_exptl_absorpt_correction_T_max 0.634
_exptl_absorpt_correction_T_min 0.152
_exptl_absorpt_correction_type semi-empirical
_exptl_absorpt_process_details SADABS
_exptl_crystal_colour amber
_exptl_crystal_density_diffrn 1.587
_exptl_crystal_F_000 1204
_exptl_crystal_size_max 0.56
_exptl_crystal_size_mid 0.36
_exptl_crystal_size_min 0.10
_refine_diff_density_max 1.460
_refine_diff_density_min -0.641
_refine_diff_density_rms 0.094
_refine_ls_extinction_method none
_refine_ls_goodness_of_fit_ref 1.083
_refine_ls_hydrogen_treatment riding
_refine_ls_matrix_type full
_refine_ls_number_parameters 607
_refine_ls_number_reflns 11371
_refine_ls_number_restraints 0
_refine_ls_restrained_S_all 1.083
_refine_ls_R_factor_all 0.0401
_refine_ls_R_factor_gt 0.0274
_refine_ls_shift/su_max 0.010
_refine_ls_shift/su_mean 0.000
_refine_ls_structure_factor_coef Fsqd
_refine_ls_weighting_details 'calc w=1/[\s^2^(Fo^2^)+(0.0226P)^2^+2.2859P] where P=(Fo^2^+2Fc^2^)/3'
_refine_ls_weighting_scheme calc
_refine_ls_wR_factor_gt 0.0633
_refine_ls_wR_factor_ref 0.0717
_reflns_number_gt 9262
_reflns_number_total 11371
_reflns_threshold_expression >2sigma(I)
_cod_data_source_file ja202754e_si_002.cif
_cod_data_source_block mb2ccd
_cod_database_code 4106768

loop_
_symmetry_equiv_pos_as_xyz
'x, y, z'
'-x, -y, -z'

loop_
_atom_site_label
_atom_site_type_symbol
_atom_site_fract_x
_atom_site_fract_y
_atom_site_fract_z
_atom_site_U_iso_or_equiv
_atom_site_adp_type
_atom_site_occupancy
_atom_site_symmetry_multiplicity
_atom_site_calc_flag
_atom_site_refinement_flags
W1 W 0.616576(16) 0.244902(9) 0.246145(9) 0.03911(5) Uani 1 1 d .
W2 W 0.857879(17) 0.738959(9) 0.268991(9) 0.03935(5) Uani 1 1 d .
O1 O 0.6848(4) 0.1813(2) 0.10063(19) 0.0664(9) Uani 1 1 d .
O2 O 0.9797(3) 0.2048(2) 0.2349(2) 0.0705(10) Uani 1 1 d .
O3 O 0.8204(4) 0.69390(19) 0.12100(17) 0.0621(8) Uani 1 1 d .
O4 O 0.4899(4) 0.7439(3) 0.2740(2) 0.0893(13) Uani 1 1 d .
N1 N 0.6819(4) 0.43317(19) 0.24821(18) 0.0430(7) Uani 1 1 d .
N2 N 0.6808(4) 0.42096(19) 0.13736(17) 0.0417(7) Uani 1 1 d .
N3 N 0.8844(4) 0.92892(19) 0.28025(18) 0.0449(7) Uani 1 1 d .
N4 N 0.8417(4) 0.92455(19) 0.17253(18) 0.0445(7) Uani 1 1 d .
C1 C 0.6609(4) 0.3759(2) 0.2076(2) 0.0380(8) Uani 1 1 d .
C2 C 0.7161(6) 0.5104(3) 0.2041(3) 0.0556(11) Uani 1 1 d .
H2 H 0.7353 0.5585 0.2196 0.067 Uiso 1 1 calc R
C3 C 0.7162(6) 0.5024(3) 0.1352(3) 0.0556(11) Uani 1 1 d .
H3 H 0.7363 0.5439 0.0934 0.067 Uiso 1 1 calc R
C4 C 0.6656(5) 0.4174(2) 0.3263(2) 0.0428(8) Uani 1 1 d .
C5 C 0.5190(5) 0.4363(3) 0.3649(3) 0.0521(10) Uani 1 1 d .
C6 C 0.5005(5) 0.4176(3) 0.4404(3) 0.0601(12) Uani 1 1 d .
H6 H 0.4028 0.4293 0.4666 0.072 Uiso 1 1 calc R
C7 C 0.6235(6) 0.3819(3) 0.4781(3) 0.0604(11) Uani 1 1 d .
C8 C 0.7701(5) 0.3676(3) 0.4376(3) 0.0561(11) Uani 1 1 d .
H8 H 0.8545 0.3454 0.4623 0.067 Uiso 1 1 calc R
C9 C 0.7945(5) 0.3850(2) 0.3622(2) 0.0469(9) Uani 1 1 d .
C10 C 0.3842(6) 0.4781(3) 0.3247(3) 0.0671(13) Uani 1 1 d .
H10A H 0.2896 0.4813 0.3593 0.101 Uiso 1 1 calc R
H10B H 0.3635 0.4463 0.2901 0.101 Uiso 1 1 calc R
H10C H 0.4144 0.5330 0.2994 0.101 Uiso 1 1 calc R
C11 C 0.5992(8) 0.3591(4) 0.5607(3) 0.0899(18) Uani 1 1 d .
H11A H 0.5967 0.2998 0.5761 0.135 Uiso 1 1 calc R
H11B H 0.5000 0.3831 0.5796 0.135 Uiso 1 1 calc R
H11C H 0.6854 0.3798 0.5788 0.135 Uiso 1 1 calc R
C12 C 0.9570(5) 0.3727(3) 0.3206(3) 0.0609(12) Uani 1 1 d .
H12A H 1.0275 0.4137 0.3264 0.091 Uiso 1 1 calc R
H12B H 0.9489 0.3782 0.2697 0.091 Uiso 1 1 calc R
H12C H 0.9985 0.3183 0.3392 0.091 Uiso 1 1 calc R
C13 C 0.6622(5) 0.3912(2) 0.0728(2) 0.0436(9) Uani 1 1 d .
C14 C 0.5091(5) 0.3846(3) 0.0571(2) 0.0476(9) Uani 1 1 d .
C15 C 0.4953(5) 0.3558(3) -0.0057(2) 0.0544(10) Uani 1 1 d .
H15 H 0.3938 0.3488 -0.0160 0.065 Uiso 1 1 calc R
C16 C 0.6264(6) 0.3373(3) -0.0534(2) 0.0564(11) Uani 1 1 d .
C17 C 0.7778(5) 0.3454(3) -0.0355(2) 0.0561(11) Uani 1 1 d .
H17 H 0.8675 0.3331 -0.0669 0.067 Uiso 1 1 calc R
C18 C 0.7984(5) 0.3712(3) 0.0275(2) 0.0473(9) Uani 1 1 d .
C19 C 0.3628(5) 0.4080(3) 0.1057(3) 0.0664(13) Uani 1 1 d .
H19A H 0.3630 0.3766 0.1546 0.100 Uiso 1 1 calc R
H19B H 0.2687 0.3963 0.0875 0.100 Uiso 1 1 calc R
H19C H 0.3639 0.4662 0.1059 0.100 Uiso 1 1 calc R
C20 C 0.6075(7) 0.3094(4) -0.1227(3) 0.0796(16) Uani 1 1 d .
H20A H 0.5258 0.2688 -0.1122 0.119 Uiso 1 1 calc R
H20B H 0.7067 0.2855 -0.1417 0.119 Uiso 1 1 calc R
H20C H 0.5779 0.3562 -0.1582 0.119 Uiso 1 1 calc R
C21 C 0.9640(5) 0.3739(3) 0.0479(3) 0.0652(13) Uani 1 1 d .
H21A H 0.9691 0.3387 0.0949 0.098 Uiso 1 1 calc R
H21B H 0.9861 0.4298 0.0498 0.098 Uiso 1 1 calc R
H21C H 1.0417 0.3550 0.0118 0.098 Uiso 1 1 calc R
C22 C 0.3852(6) 0.2537(3) 0.3316(3) 0.0723(15) Uani 1 1 d .
H22 H 0.3337 0.3047 0.3337 0.087 Uiso 1 1 calc R
C23 C 0.3548(5) 0.1977(4) 0.2876(3) 0.0788(17) Uani 1 1 d .
H23 H 0.2794 0.2053 0.2557 0.095 Uiso 1 1 calc R
C24 C 0.4591(6) 0.1291(3) 0.3013(3) 0.0694(14) Uani 1 1 d .
H24 H 0.4653 0.0828 0.2800 0.083 Uiso 1 1 calc R
C25 C 0.5507(6) 0.1424(3) 0.3517(3) 0.0671(13) Uani 1 1 d .
H25 H 0.6299 0.1064 0.3702 0.081 Uiso 1 1 calc R
C26 C 0.5061(6) 0.2182(3) 0.3707(3) 0.0643(13) Uani 1 1 d .
H26 H 0.5499 0.2412 0.4040 0.077 Uiso 1 1 calc R
C27 C 0.6587(5) 0.2103(3) 0.1532(3) 0.0490(9) Uani 1 1 d .
C28 C 0.8438(5) 0.2227(2) 0.2392(2) 0.0478(9) Uani 1 1 d .
C29 C 0.8641(4) 0.8730(2) 0.2377(2) 0.0388(8) Uani 1 1 d .
C30 C 0.8761(6) 1.0104(3) 0.2426(3) 0.0626(12) Uani 1 1 d .
H30 H 0.8866 1.0580 0.2604 0.075 Uiso 1 1 calc R
C31 C 0.8499(6) 1.0065(3) 0.1755(3) 0.0623(12) Uani 1 1 d .
H31 H 0.8391 1.0515 0.1374 0.075 Uiso 1 1 calc R
C32 C 0.9208(4) 0.9109(2) 0.3540(2) 0.0416(8) Uani 1 1 d .
C33 C 0.7984(5) 0.8953(3) 0.4133(2) 0.0486(9) Uani 1 1 d .
C34 C 0.8382(5) 0.8821(3) 0.4837(2) 0.0556(11) Uani 1 1 d .
H34 H 0.7577 0.8705 0.5235 0.067 Uiso 1 1 calc R
C35 C 0.9944(6) 0.8857(3) 0.4961(3) 0.0593(11) Uani 1 1 d .
C36 C 1.1126(5) 0.9019(3) 0.4358(3) 0.0598(12) Uani 1 1 d .
H36 H 1.2180 0.9040 0.4435 0.072 Uiso 1 1 calc R
C37 C 1.0801(5) 0.9150(3) 0.3647(2) 0.0518(10) Uani 1 1 d .
C38 C 0.6261(5) 0.8921(3) 0.4018(3) 0.0675(13) Uani 1 1 d .
H38A H 0.5576 0.8900 0.4475 0.101 Uiso 1 1 calc R
H38B H 0.6119 0.8435 0.3831 0.101 Uiso 1 1 calc R
H38C H 0.5996 0.9407 0.3674 0.101 Uiso 1 1 calc R
C39 C 1.0342(7) 0.8727(4) 0.5728(3) 0.0821(16) Uani 1 1 d .
H39A H 0.9375 0.8735 0.6066 0.123 Uiso 1 1 calc R
H39B H 1.1016 0.9163 0.5761 0.123 Uiso 1 1 calc R
H39C H 1.0889 0.8202 0.5845 0.123 Uiso 1 1 calc R
C40 C 1.2118(6) 0.9312(4) 0.3002(3) 0.0786(16) Uani 1 1 d .
H40A H 1.3136 0.9227 0.3174 0.118 Uiso 1 1 calc R
H40B H 1.2022 0.9874 0.2741 0.118 Uiso 1 1 calc R
H40C H 1.2033 0.8939 0.2683 0.118 Uiso 1 1 calc R
C41 C 0.8144(5) 0.9008(2) 0.1059(2) 0.0437(9) Uani 1 1 d .
C42 C 0.6599(5) 0.9043(3) 0.0898(2) 0.0517(10) Uani 1 1 d .
C43 C 0.6379(5) 0.8860(3) 0.0238(2) 0.0588(12) Uani 1 1 d .
H43 H 0.5349 0.8886 0.0120 0.071 Uiso 1 1 calc R
C44 C 0.7643(5) 0.8639(3) -0.0255(2) 0.0534(10) Uani 1 1 d .
C45 C 0.9174(5) 0.8626(3) -0.0072(2) 0.0510(10) Uani 1 1 d .
H45 H 1.0032 0.8481 -0.0396 0.061 Uiso 1 1 calc R
C46 C 0.9466(4) 0.8819(2) 0.0570(2) 0.0449(9) Uani 1 1 d .
C47 C 0.5196(5) 0.9284(4) 0.1417(3) 0.0736(15) Uani 1 1 d .
H47A H 0.5108 0.8888 0.1872 0.110 Uiso 1 1 calc R
H47B H 0.4234 0.9293 0.1205 0.110 Uiso 1 1 calc R
H47C H 0.5356 0.9825 0.1504 0.110 Uiso 1 1 calc R
C48 C 0.7358(7) 0.8431(4) -0.0969(3) 0.0803(16) Uani 1 1 d .
H48A H 0.7265 0.8934 -0.1324 0.120 Uiso 1 1 calc R
H48B H 0.6390 0.8128 -0.0890 0.120 Uiso 1 1 calc R
H48C H 0.8238 0.8098 -0.1145 0.120 Uiso 1 1 calc R
C49 C 1.1147(5) 0.8837(3) 0.0731(3) 0.0624(12) Uani 1 1 d .
H49A H 1.1859 0.8567 0.0401 0.094 Uiso 1 1 calc R
H49B H 1.1202 0.8553 0.1226 0.094 Uiso 1 1 calc R
H49C H 1.1453 0.9402 0.0670 0.094 Uiso 1 1 calc R
C50 C 0.8768(7) 0.6693(4) 0.3890(3) 0.0744(15) Uani 1 1 d .
H50 H 0.7963 0.6776 0.4264 0.089 Uiso 1 1 calc R
C51 C 1.0142(7) 0.7141(3) 0.3662(3) 0.0730(16) Uani 1 1 d .
H51 H 1.0433 0.7573 0.3858 0.088 Uiso 1 1 calc R
C52 C 1.1020(6) 0.6830(4) 0.3082(3) 0.0781(17) Uani 1 1 d .
H52 H 1.1995 0.7019 0.2820 0.094 Uiso 1 1 calc R
C53 C 1.0151(8) 0.6178(3) 0.2973(3) 0.0786(17) Uani 1 1 d .
H53 H 1.0446 0.5854 0.2624 0.094 Uiso 1 1 calc R
C54 C 0.8787(7) 0.6105(3) 0.3475(3) 0.0754(16) Uani 1 1 d .
H54 H 0.8000 0.5718 0.3525 0.090 Uiso 1 1 calc R
C55 C 0.8368(5) 0.7158(2) 0.1745(2) 0.0459(9) Uani 1 1 d .
C56 C 0.6291(5) 0.7440(3) 0.2719(2) 0.0533(10) Uani 1 1 d .

loop_
_atom_site_aniso_label
_atom_site_aniso_U_11
_atom_site_aniso_U_22
_atom_site_aniso_U_33
_atom_site_aniso_U_23
_atom_site_aniso_U_13
_atom_site_aniso_U_12
W1 0.03648(8) 0.03492(8) 0.04509(10) -0.00567(7) -0.00610(6) -0.00252(6)
W2 0.04151(8) 0.03391(8) 0.04386(9) -0.00499(6) -0.01307(7) -0.00366(6)
O1 0.082(2) 0.062(2) 0.058(2) -0.0187(17) -0.0119(18) 0.0096(17)
O2 0.0418(15) 0.075(2) 0.100(3) -0.028(2) -0.0154(17) 0.0068(15)
O3 0.086(2) 0.0534(18) 0.0478(18) -0.0115(15) -0.0089(16) -0.0112(16)
O4 0.0457(17) 0.149(4) 0.068(2) -0.003(2) -0.0108(17) -0.017(2)
N1 0.0533(17) 0.0356(16) 0.0407(18) -0.0051(14) -0.0120(15) -0.0015(14)
N2 0.0502(17) 0.0365(16) 0.0385(17) -0.0035(14) -0.0115(14) -0.0028(14)
N3 0.0566(18) 0.0366(16) 0.0421(18) -0.0080(14) -0.0072(15) -0.0058(14)
N4 0.0545(18) 0.0361(16) 0.0408(18) -0.0049(14) -0.0049(15) 0.0000(14)
C1 0.0351(16) 0.0398(19) 0.039(2) -0.0084(16) -0.0065(15) 0.0023(15)
C2 0.076(3) 0.037(2) 0.055(3) -0.0033(19) -0.017(2) -0.010(2)
C3 0.074(3) 0.040(2) 0.051(3) -0.0007(19) -0.014(2) -0.009(2)
C4 0.053(2) 0.0365(19) 0.043(2) -0.0086(16) -0.0149(18) -0.0036(16)
C5 0.053(2) 0.053(2) 0.054(3) -0.015(2) -0.016(2) 0.0031(19)
C6 0.054(2) 0.075(3) 0.053(3) -0.019(2) -0.007(2) 0.005(2)
C7 0.073(3) 0.065(3) 0.045(2) -0.011(2) -0.016(2) 0.000(2)
C8 0.062(3) 0.054(3) 0.057(3) -0.007(2) -0.029(2) 0.001(2)
C9 0.047(2) 0.042(2) 0.057(3) -0.0127(19) -0.0169(19) -0.0043(17)
C10 0.061(3) 0.080(3) 0.065(3) -0.017(3) -0.024(2) 0.017(2)
C11 0.106(4) 0.108(5) 0.055(3) -0.012(3) -0.019(3) 0.012(4)
C12 0.047(2) 0.065(3) 0.075(3) -0.020(3) -0.013(2) -0.001(2)
C13 0.051(2) 0.043(2) 0.037(2) -0.0039(17) -0.0135(17) -0.0009(17)
C14 0.046(2) 0.049(2) 0.048(2) -0.0051(19) -0.0145(18) 0.0046(17)
C15 0.052(2) 0.060(3) 0.055(3) -0.010(2) -0.023(2) 0.005(2)
C16 0.070(3) 0.059(3) 0.043(2) -0.011(2) -0.019(2) 0.008(2)
C17 0.057(2) 0.063(3) 0.045(2) -0.007(2) -0.004(2) 0.007(2)
C18 0.047(2) 0.050(2) 0.043(2) -0.0004(18) -0.0084(18) -0.0036(18)
C19 0.049(2) 0.087(4) 0.067(3) -0.023(3) -0.013(2) 0.009(2)
C20 0.096(4) 0.094(4) 0.059(3) -0.030(3) -0.029(3) 0.016(3)
C21 0.046(2) 0.081(3) 0.068(3) -0.013(3) -0.008(2) -0.003(2)
C22 0.055(3) 0.066(3) 0.085(4) -0.011(3) 0.019(3) -0.007(2)
C23 0.043(2) 0.105(4) 0.082(4) 0.006(3) -0.013(2) -0.032(3)
C24 0.072(3) 0.056(3) 0.077(4) -0.011(3) 0.006(3) -0.029(3)
C25 0.058(3) 0.058(3) 0.074(3) 0.013(3) -0.009(2) -0.008(2)
C26 0.065(3) 0.067(3) 0.059(3) -0.010(2) 0.001(2) -0.022(2)
C27 0.049(2) 0.041(2) 0.055(3) -0.0039(19) -0.0074(19) 0.0012(17)
C28 0.045(2) 0.042(2) 0.057(3) -0.0089(19) -0.0105(19) -0.0002(17)
C29 0.0378(17) 0.0374(19) 0.042(2) -0.0088(16) -0.0062(16) -0.0011(15)
C30 0.093(3) 0.033(2) 0.061(3) -0.010(2) -0.008(3) -0.004(2)
C31 0.092(3) 0.038(2) 0.052(3) 0.000(2) -0.010(3) 0.002(2)
C32 0.050(2) 0.0388(19) 0.039(2) -0.0130(16) -0.0070(17) -0.0074(16)
C33 0.048(2) 0.051(2) 0.048(2) -0.0127(19) -0.0044(18) -0.0076(18)
C34 0.059(2) 0.062(3) 0.045(2) -0.013(2) 0.003(2) -0.010(2)
C35 0.072(3) 0.059(3) 0.051(3) -0.013(2) -0.016(2) -0.006(2)
C36 0.049(2) 0.073(3) 0.065(3) -0.026(3) -0.015(2) -0.011(2)
C37 0.050(2) 0.056(2) 0.053(3) -0.019(2) -0.0015(19) -0.0142(19)
C38 0.047(2) 0.086(4) 0.072(3) -0.024(3) -0.004(2) -0.005(2)
C39 0.100(4) 0.099(4) 0.054(3) -0.015(3) -0.029(3) -0.011(3)
C40 0.053(3) 0.103(4) 0.081(4) -0.029(3) 0.008(3) -0.024(3)
C41 0.0476(19) 0.043(2) 0.037(2) -0.0012(17) -0.0062(17) 0.0013(17)
C42 0.045(2) 0.062(3) 0.042(2) -0.002(2) -0.0042(18) 0.0071(19)
C43 0.046(2) 0.079(3) 0.049(3) -0.004(2) -0.011(2) 0.000(2)
C44 0.060(2) 0.062(3) 0.038(2) -0.009(2) -0.0084(19) -0.004(2)
C45 0.050(2) 0.055(2) 0.043(2) -0.0061(19) 0.0045(18) -0.0018(19)
C46 0.0430(19) 0.043(2) 0.045(2) -0.0026(17) -0.0044(17) 0.0003(16)
C47 0.049(2) 0.110(4) 0.058(3) -0.020(3) -0.001(2) 0.018(3)
C48 0.086(4) 0.106(5) 0.054(3) -0.025(3) -0.015(3) -0.009(3)
C49 0.042(2) 0.076(3) 0.066(3) -0.009(3) -0.006(2) -0.003(2)
C50 0.086(4) 0.080(4) 0.051(3) 0.005(3) -0.021(3) 0.006(3)
C51 0.100(4) 0.047(3) 0.087(4) -0.009(3) -0.068(3) 0.003(3)
C52 0.050(2) 0.089(4) 0.087(4) 0.011(3) -0.026(3) 0.006(3)
C53 0.104(4) 0.058(3) 0.085(4) -0.026(3) -0.046(4) 0.035(3)
C54 0.095(4) 0.045(3) 0.086(4) 0.009(3) -0.040(3) -0.013(3)
C55 0.050(2) 0.0353(19) 0.050(2) -0.0067(18) -0.0033(19) -0.0055(16)
C56 0.050(2) 0.070(3) 0.040(2) -0.006(2) -0.0109(18) -0.010(2)

loop_
_atom_type_symbol
_atom_type_description
_atom_type_scat_dispersion_real
_atom_type_scat_dispersion_imag
_atom_type_scat_source
C C 0.0033 0.0016 'International Tables Vol C Tables 4.2.6.8 and 6.1.1.4'
H H 0.0000 0.0000 'International Tables Vol C Tables 4.2.6.8 and 6.1.1.4'
N N 0.0061 0.0033 'International Tables Vol C Tables 4.2.6.8 and 6.1.1.4'
O O 0.0106 0.0060 'International Tables Vol C Tables 4.2.6.8 and 6.1.1.4'
W W -0.8490 6.8722 'International Tables Vol C Tables 4.2.6.8 and 6.1.1.4'

loop_
_geom_angle_atom_site_label_1
_geom_angle_atom_site_label_2
_geom_angle_atom_site_label_3
_geom_angle
C28 W1 C27 79.47(18)
C28 W1 C1 89.60(15)
C27 W1 C1 98.75(16)
C28 W1 C25 95.02(17)
C27 W1 C25 117.75(19)
C1 W1 C25 143.45(17)
C28 W1 C24 114.46(19)
C27 W1 C24 92.75(18)
C1 W1 C24 154.95(17)
C25 W1 C24 34.06(18)
C28 W1 C26 108.40(18)
C27 W1 C26 149.70(17)
C1 W1 C26 110.30(16)
C25 W1 C26 34.33(17)
C24 W1 C26 57.12(18)
C28 W1 C23 148.92(19)
C27 W1 C23 100.6(2)
C1 W1 C23 120.73(18)
C25 W1 C23 57.06(18)
C24 W1 C23 34.62(19)
C26 W1 C23 57.36(19)
C28 W1 C22 142.2(2)
C27 W1 C22 134.18(19)
C1 W1 C22 99.18(16)
C25 W1 C22 57.14(19)
C24 W1 C22 57.73(19)
C26 W1 C22 34.22(18)
C23 W1 C22 35.09(19)
C56 W2 C55 78.42(18)
C56 W2 C29 90.04(17)
C55 W2 C29 98.23(15)
C56 W2 C54 98.2(2)
C55 W2 C54 106.31(19)
C29 W2 C54 155.21(18)
C56 W2 C50 100.18(19)
C55 W2 C50 140.20(19)
C29 W2 C50 121.57(18)
C54 W2 C50 33.99(19)
C56 W2 C53 125.9(2)
C55 W2 C53 91.42(18)
C29 W2 C53 144.06(19)
C54 W2 C53 34.1(2)
C50 W2 C53 56.8(2)
C56 W2 C52 154.45(19)
C55 W2 C52 111.3(2)
C29 W2 C52 110.89(17)
C54 W2 C52 56.8(2)
C50 W2 C52 56.8(2)
C53 W2 C52 34.54(19)
C56 W2 C51 130.1(2)
C55 W2 C51 145.22(19)
C29 W2 C51 100.75(15)
C54 W2 C51 56.37(18)
C50 W2 C51 33.90(19)
C53 W2 C51 56.88(19)
C52 W2 C51 34.20(19)
C1 N1 C2 111.5(3)
C1 N1 C4 125.1(3)
C2 N1 C4 123.4(3)
C1 N2 C3 111.3(3)
C1 N2 C13 126.2(3)
C3 N2 C13 122.5(3)
C29 N3 C30 112.4(3)
C29 N3 C32 127.5(3)
C30 N3 C32 120.0(3)
C31 N4 C29 111.9(4)
C31 N4 C41 120.6(3)
C29 N4 C41 127.5(3)
N2 C1 N1 103.2(3)
N2 C1 W1 128.9(3)
N1 C1 W1 127.8(3)
C3 C2 N1 106.7(4)
C2 C3 N2 107.3(4)
C5 C4 C9 121.5(4)
C5 C4 N1 118.2(3)
C9 C4 N1 120.3(4)
C6 C5 C4 118.4(4)
C6 C5 C10 120.9(4)
C4 C5 C10 120.7(4)
C5 C6 C7 121.8(4)
C6 C7 C8 118.0(4)
C6 C7 C11 121.1(5)
C8 C7 C11 120.9(5)
C9 C8 C7 122.3(4)
C8 C9 C4 117.8(4)
C8 C9 C12 120.5(4)
C4 C9 C12 121.6(4)
C14 C13 C18 122.1(4)
C14 C13 N2 118.9(4)
C18 C13 N2 119.0(3)
C15 C14 C13 117.4(4)
C15 C14 C19 120.9(4)
C13 C14 C19 121.7(4)
C16 C15 C14 122.7(4)
C15 C16 C17 117.8(4)
C15 C16 C20 121.4(4)
C17 C16 C20 120.8(4)
C18 C17 C16 121.9(4)
C17 C18 C13 118.0(4)
C17 C18 C21 120.6(4)
C13 C18 C21 121.4(4)
C26 C22 C23 107.2(5)
C26 C22 W1 72.7(3)
C23 C22 W1 72.3(3)
C24 C23 C22 107.4(5)
C24 C23 W1 72.6(3)
C22 C23 W1 72.6(2)
C25 C24 C23 107.9(5)
C25 C24 W1 72.6(3)
C23 C24 W1 72.8(3)
C24 C25 C26 109.1(5)
C24 C25 W1 73.3(3)
C26 C25 W1 73.2(3)
C22 C26 C25 108.4(5)
C22 C26 W1 73.1(3)
C25 C26 W1 72.4(3)
O1 C27 W1 173.3(4)
O2 C28 W1 176.3(4)
N4 C29 N3 101.9(3)
N4 C29 W2 129.8(3)
N3 C29 W2 128.2(3)
C31 C30 N3 105.8(4)
C30 C31 N4 108.0(4)
C33 C32 C37 121.1(4)
C33 C32 N3 120.4(3)
C37 C32 N3 118.4(3)
C34 C33 C32 118.5(4)
C34 C33 C38 120.4(4)
C32 C33 C38 121.1(4)
C35 C34 C33 121.8(4)
C34 C35 C36 117.9(4)
C34 C35 C39 120.9(5)
C36 C35 C39 121.2(5)
C37 C36 C35 122.7(4)
C36 C37 C32 118.0(4)
C36 C37 C40 121.4(4)
C32 C37 C40 120.6(4)
C42 C41 C46 122.3(4)
C42 C41 N4 118.7(4)
C46 C41 N4 118.8(3)
C43 C42 C41 117.7(4)
C43 C42 C47 120.8(4)
C41 C42 C47 121.6(4)
C42 C43 C44 122.4(4)
C45 C44 C43 117.6(4)
C45 C44 C48 121.3(4)
C43 C44 C48 121.0(4)
C46 C45 C44 122.4(4)
C45 C46 C41 117.5(4)
C45 C46 C49 120.8(4)
C41 C46 C49 121.6(4)
C54 C50 C51 108.4(5)
C54 C50 W2 72.6(3)
C51 C50 W2 74.5(3)
C50 C51 C52 107.9(5)
C50 C51 W2 71.6(3)
C52 C51 W2 72.8(3)
C51 C52 C53 107.0(5)
C51 C52 W2 73.0(3)
C53 C52 W2 71.7(3)
C54 C53 C52 107.5(5)
C54 C53 W2 72.2(3)
C52 C53 W2 73.8(3)
C50 C54 C53 109.2(5)
C50 C54 W2 73.5(3)
C53 C54 W2 73.7(3)
O3 C55 W2 173.3(3)
O4 C56 W2 177.5(5)

loop_
_geom_bond_atom_site_label_1
_geom_bond_atom_site_label_2
_geom_bond_distance
W1 C28 1.930(4)
W1 C27 1.935(5)
W1 C1 2.164(4)
W1 C25 2.345(5)
W1 C24 2.354(4)
W1 C26 2.355(5)
W1 C23 2.356(4)
W1 C22 2.360(5)
W2 C56 1.929(4)
W2 C55 1.939(4)
W2 C29 2.166(4)
W2 C54 2.332(5)
W2 C50 2.343(5)
W2 C53 2.350(5)
W2 C52 2.377(5)
W2 C51 2.380(4)
O1 C27 1.176(5)
O2 C28 1.168(5)
O3 C55 1.171(5)
O4 C56 1.175(5)
N1 C1 1.370(5)
N1 C2 1.387(5)
N1 C4 1.430(5)
N2 C1 1.369(5)
N2 C3 1.383(5)
N2 C13 1.440(5)
N3 C29 1.376(5)
N3 C30 1.385(5)
N3 C32 1.440(5)
N4 C31 1.369(5)
N4 C29 1.375(5)
N4 C41 1.449(5)
C2 C3 1.337(6)
C4 C5 1.395(6)
C4 C9 1.395(5)
C5 C6 1.380(6)
C5 C10 1.522(6)
C6 C7 1.388(6)
C7 C8 1.392(6)
C7 C11 1.510(7)
C8 C9 1.380(6)
C9 C12 1.503(6)
C13 C14 1.390(5)
C13 C18 1.396(6)
C14 C15 1.388(6)
C14 C19 1.509(6)
C15 C16 1.382(6)
C16 C17 1.397(6)
C16 C20 1.509(6)
C17 C18 1.382(6)
C18 C21 1.518(6)
C22 C26 1.387(7)
C22 C23 1.422(8)
C23 C24 1.401(8)
C24 C25 1.376(7)
C25 C26 1.387(7)
C30 C31 1.336(7)
C32 C33 1.396(5)
C32 C37 1.404(5)
C33 C34 1.393(6)
C33 C38 1.515(6)
C34 C35 1.387(6)
C35 C36 1.389(7)
C35 C39 1.506(6)
C36 C37 1.382(6)
C37 C40 1.511(6)
C41 C42 1.385(5)
C41 C46 1.404(5)
C42 C43 1.384(6)
C42 C47 1.511(6)
C43 C44 1.394(6)
C44 C45 1.391(6)
C44 C48 1.517(6)
C45 C46 1.377(6)
C46 C49 1.505(5)
C50 C54 1.366(8)
C50 C51 1.377(8)
C51 C52 1.399(8)
C52 C53 1.404(8)
C53 C54 1.373(8)
